data_4518944
loop_
_publ_author_name
'Sapsford, Joshua S.'
'Cs\'ok\'as, D\'aniel'
'Turnell-Ritson, Roland C.'
'Parkin, Liam A.'
'Crawford, Andrew D.'
'P\'apai, Imre'
'Ashley, Andrew E.'

_publ_section_title
;
 Transition Metal-Free Direct Hydrogenation of Esters via a Frustrated
 Lewis Pair
;
_journal_name_full 'ACS Catalysis'
_journal_page_first 9143
_journal_page_last 9150
_journal_paper_doi 10.1021/acscatal.1c01940
_journal_year 2021
_chemical_formula_moiety '0.25(C44 H84 F24 N4 O16 S8 Sn4)'
_chemical_formula_sum 'C11 H21 F6 N O4 S2 Sn'
_chemical_formula_weight 528.10
_space_group_crystal_system tetragonal
_space_group_IT_number 142
_space_group_name_Hall '-I 4bd 2c'
_space_group_name_H-M_alt 'I 41/a c d :2'
_atom_sites_solution_hydrogens geom
_atom_sites_solution_primary iterative
_audit_creation_date 2016-03-09
_audit_creation_method
;
Olex2 1.2
(compiled 2016.02.19 svn.r3266 for OlexSys, GUI svn.r5155)
;
_cell_angle_alpha 90
_cell_angle_beta 90
_cell_angle_gamma 90
_cell_formula_units_Z 16
_cell_length_a 16.7483(4)
_cell_length_b 16.7483(4)
_cell_length_c 28.9201(7)
_cell_measurement_reflns_used 5117
_cell_measurement_temperature 172.95(10)
_cell_measurement_theta_max 26.1240
_cell_measurement_theta_min 2.9240
_cell_volume 8112.2(3)
_computing_cell_refinement
;
CrysAlisPro, Agilent Technologies,
Version 1.171.37.33 (release 27-03-2014 CrysAlis171 .NET)
(compiled Mar 27 2014,17:12:48)
;
_computing_data_collection
;
CrysAlisPro, Agilent Technologies,
Version 1.171.37.33 (release 27-03-2014 CrysAlis171 .NET)
(compiled Mar 27 2014,17:12:48)
;
_computing_data_reduction
;
CrysAlisPro, Agilent Technologies,
Version 1.171.37.33 (release 27-03-2014 CrysAlis171 .NET)
(compiled Mar 27 2014,17:12:48)
;
_computing_molecular_graphics 'Olex2 (Dolomanov et al., 2009)'
_computing_publication_material 'Olex2 (Dolomanov et al., 2009)'
_computing_structure_refinement 'ShelXL (Sheldrick, 2015)'
_computing_structure_solution
;
Superflip (Palatinus & Chapuis, 2007;Palatinus & van der Lee, 2008;
Palatinus et al., 2012)
;
_diffrn_ambient_environment N~2~
_diffrn_ambient_temperature 172.95(10)
_diffrn_detector 'CCD plate'
_diffrn_detector_area_resol_mean 16.0382
_diffrn_detector_type Eos
_diffrn_measured_fraction_theta_full 0.998
_diffrn_measured_fraction_theta_max 0.936
_diffrn_measurement_details
;
#__ type_ start__ end____ width___ exp.time_
  1 omega  -80.00    4.00   1.0000    1.7900
omega____ theta____ kappa____ phi______ frames
    -      -13.1782  -57.0000   60.0000 84

#__ type_ start__ end____ width___ exp.time_
  2 omega  -52.00   40.00   1.0000    1.7900
omega____ theta____ kappa____ phi______ frames
    -       14.4282  -77.0000 -150.0000 92

#__ type_ start__ end____ width___ exp.time_
  3 omega  -11.00   81.00   1.0000    1.7900
omega____ theta____ kappa____ phi______ frames
    -       14.4282   77.0000  -30.0000 92
;
_diffrn_measurement_device 'four-circle diffractometer'
_diffrn_measurement_device_type 'Xcalibur, Eos'
_diffrn_measurement_method '\w scans'
_diffrn_orient_matrix_UB_11 0.0376090000
_diffrn_orient_matrix_UB_12 0.0108217000
_diffrn_orient_matrix_UB_13 0.0093823000
_diffrn_orient_matrix_UB_21 -0.0180923000
_diffrn_orient_matrix_UB_22 0.0063233000
_diffrn_orient_matrix_UB_23 0.0218704000
_diffrn_orient_matrix_UB_31 0.0072385000
_diffrn_orient_matrix_UB_32 -0.0404503000
_diffrn_orient_matrix_UB_33 0.0059223000
_diffrn_radiation_monochromator graphite
_diffrn_radiation_probe x-ray
_diffrn_radiation_type MoK\a
_diffrn_radiation_wavelength 0.71073
_diffrn_reflns_av_R_equivalents 0.0305
_diffrn_reflns_av_unetI/netI 0.0272
_diffrn_reflns_Laue_measured_fraction_full 0.998
_diffrn_reflns_Laue_measured_fraction_max 0.936
_diffrn_reflns_limit_h_max 20
_diffrn_reflns_limit_h_min -21
_diffrn_reflns_limit_k_max 21
_diffrn_reflns_limit_k_min -21
_diffrn_reflns_limit_l_max 31
_diffrn_reflns_limit_l_min -35
_diffrn_reflns_number 21697
_diffrn_reflns_point_group_measured_fraction_full 0.998
_diffrn_reflns_point_group_measured_fraction_max 0.936
_diffrn_reflns_theta_full 25.242
_diffrn_reflns_theta_max 28.271
_diffrn_reflns_theta_min 2.809
_diffrn_source 'Enhance (Mo) X-ray Source'
_exptl_absorpt_coefficient_mu 1.533
_exptl_absorpt_correction_T_max 0.729
_exptl_absorpt_correction_T_min 0.564
_exptl_absorpt_correction_type analytical
_exptl_absorpt_process_details
;
CrysAlisPro, Agilent Technologies,
Version 1.171.37.33 (release 27-03-2014 CrysAlis171 .NET)
(compiled Mar 27 2014,17:12:48)
Analytical numeric absorption correction using a multifaceted crystal
			model based on expressions derived by R.C. Clark & J.S. Reid.
(Clark, R. C. & Reid, J. S. (1995). Acta Cryst. A51, 887-897)
Empirical absorption correction using spherical harmonics,
 implemented in SCALE3 ABSPACK scaling algorithm.
;
_exptl_crystal_colour colourless
_exptl_crystal_colour_primary colourless
_exptl_crystal_density_diffrn 1.730
_exptl_crystal_description plate
_exptl_crystal_F_000 4192
_exptl_crystal_preparation 'Reaction of tetraisopropyl tin and triflimidic acid in chloroform'
_exptl_crystal_recrystallization_method 'crystallised from chloroform layered with pentane'
_exptl_crystal_size_max 0.5171
_exptl_crystal_size_mid 0.4833
_exptl_crystal_size_min 0.2545
_refine_diff_density_max 0.414
_refine_diff_density_min -0.412
_refine_diff_density_rms 0.077
_refine_ls_extinction_method none
_refine_ls_goodness_of_fit_ref 1.036
_refine_ls_hydrogen_treatment constr
_refine_ls_matrix_type full
_refine_ls_number_parameters 132
_refine_ls_number_reflns 2359
_refine_ls_number_restraints 0
_refine_ls_restrained_S_all 1.036
_refine_ls_R_factor_all 0.0686
_refine_ls_R_factor_gt 0.0390
_refine_ls_shift/su_max 0.001
_refine_ls_shift/su_mean 0.000
_refine_ls_structure_factor_coef Fsqd
_refine_ls_weighting_details 'w=1/[\s^2^(Fo^2^)+(0.0341P)^2^+26.1354P] where P=(Fo^2^+2Fc^2^)/3'
_refine_ls_weighting_scheme calc
_refine_ls_wR_factor_gt 0.0817
_refine_ls_wR_factor_ref 0.0973
_reflns_Friedel_coverage 0.000
_reflns_number_gt 1633
_reflns_number_total 2359
_reflns_threshold_expression 'I > 2\s(I)'
_cod_data_source_file cs1c01940_si_001.cif
_cod_data_source_block ash1608
_cod_original_cell_volume 8112.2(4)
_cod_original_sg_symbol_H-M 'I 41/a c d'
_cod_database_code 4518944
_chemical_oxdiff_formula 'C11 H21 F6 N O4 S2 Sn'
_shelx_space_group_comment
;
The symmetry employed for this shelxl refinement is uniquely defined
by the following loop, which should always be used as a source of
symmetry information in preference to the above space-group names.
They are only intended as comments.
;
_reflns_odcompleteness_completeness 99.46
_reflns_odcompleteness_iscentric 1
_reflns_odcompleteness_theta 26.32
_olex2_refinement_description
;
1. Fixed Uiso
 At 1.2 times of:
  All C(H) groups
 At 1.5 times of:
  All C(H,H,H) groups
2. Others
 Fixed Sof: C7(0.5) H5A(0.5) H5B(0.5) H5C(0.5) C6(0.5) H6A(0.5) H6B(0.5)
 H6C(0.5) C5(0.5) H7(0.5)
3.a Ternary CH refined with riding coordinates:
 C2(H2), C5(H7)
3.b Idealised Me refined as rotating group:
 C3(H3A,H3B,H3C), C4(H4A,H4B,H4C), C7(H5A,H5B,H5C), C6(H6A,H6B,H6C)
;
_shelx_shelxl_version_number 2014/7
_ins_header
;
TITL ASH1608 in I4(1)/acd 
REM I4(1)/acd (#142 in standard setting)
CELL 0.71073  16.748289  16.748289  28.920095  90.0000  90.0000  90.0000
ZERR   16.00   0.000359   0.000359   0.000727   0.0000   0.0000   0.0000
LATT  2
SYMM -x+1/2,-y, z+1/2 
SYMM -y+1/4, x+3/4, z+1/4 
SYMM  y+1/4,-x+1/4, z+3/4 
SYMM -x+1/2, y,-z 
SYMM  x,-y,-z+1/2 
SYMM  y+1/4, x+3/4,-z+3/4 
SYMM -y+1/4,-x+1/4,-z+1/4 
SFAC C H N O F S Sn
UNIT 176.00 336.00 16.00 64.00 96.00 32.00 16.00
TREF
HKLF 4
END
;
_olex2_date_sample_data_collection 2016-03-09
_olex2_exptl_crystal_mounting_method 'mounted on a glass fibre using polyfluoroether oil'
_olex2_submission_original_sample_id ASH1608
_olex2_submission_special_instructions 'No special instructions were received'

loop_
_space_group_symop_operation_xyz
'x, y, z'
'-y+1/4, x+3/4, z+1/4'
'x, -y, -z+1/2'
'-x+1/2, -y, z+1/2'
'-y+1/4, -x+1/4, -z+1/4'
'y+1/4, x+3/4, -z+3/4'
'y+1/4, -x+1/4, z+3/4'
'-x+1/2, y, -z'
'x+1/2, y+1/2, z+1/2'
'-y+3/4, x+5/4, z+3/4'
'x+1/2, -y+1/2, -z+1'
'-x+1, -y+1/2, z+1'
'-y+3/4, -x+3/4, -z+3/4'
'y+3/4, x+5/4, -z+5/4'
'y+3/4, -x+3/4, z+5/4'
'-x+1, y+1/2, -z+1/2'
'-x, -y, -z'
'y-1/4, -x-3/4, -z-1/4'
'-x, y, z-1/2'
'x-1/2, y, -z-1/2'
'y-1/4, x-1/4, z-1/4'
'-y-1/4, -x-3/4, z-3/4'
'-y-1/4, x-1/4, -z-3/4'
'x-1/2, -y, z'
'-x+1/2, -y+1/2, -z+1/2'
'y+1/4, -x-1/4, -z+1/4'
'-x+1/2, y+1/2, z'
'x, y+1/2, -z'
'y+1/4, x+1/4, z+1/4'
'-y+1/4, -x-1/4, z-1/4'
'-y+1/4, x+1/4, -z-1/4'
'x, -y+1/2, z+1/2'

loop_
_atom_site_label
_atom_site_type_symbol
_atom_site_fract_x
_atom_site_fract_y
_atom_site_fract_z
_atom_site_U_iso_or_equiv
_atom_site_adp_type
_atom_site_occupancy
_atom_site_site_symmetry_order
_atom_site_calc_flag
_atom_site_refinement_flags_posn
_atom_site_refinement_flags_adp
_atom_site_refinement_flags_occupancy
_atom_site_disorder_assembly
_atom_site_disorder_group
Sn1 Sn 0.17832(2) 0.07168(2) 0.1250 0.05348(15) Uani 1 2 d S T P . .
S1 S 0.27063(7) 0.21451(8) 0.04624(4) 0.0732(4) Uani 1 1 d . . . . .
O0AA O 0.2383(3) 0.2908(3) 0.05269(17) 0.1356(18) Uani 1 1 d . . . . .
F2 F 0.4020(2) 0.2706(3) 0.01112(13) 0.1338(14) Uani 1 1 d . . . . .
N3 N 0.2500 0.1707(3) 0.0000 0.0557(11) Uani 1 2 d S T P . .
F4 F 0.41501(19) 0.1570(3) 0.04212(12) 0.1102(11) Uani 1 1 d . . . . .
F1 F 0.4016(2) 0.2605(3) 0.08469(12) 0.1321(14) Uani 1 1 d . . . . .
C1 C 0.3796(3) 0.2259(4) 0.04550(18) 0.0866(16) Uani 1 1 d . . . . .
O1 O 0.2616(2) 0.1574(3) 0.08266(10) 0.1044(14) Uani 1 1 d . . . . .
C2 C 0.0943(4) 0.0679(4) 0.06944(16) 0.0961(19) Uani 1 1 d . . . . .
H2 H 0.1225 0.0866 0.0418 0.115 Uiso 1 1 calc R . . . .
C3 C 0.0696(6) -0.0176(5) 0.0599(3) 0.200(5) Uani 1 1 d . . . . .
H3A H 0.1164 -0.0499 0.0555 0.299 Uiso 1 1 calc GR . . . .
H3B H 0.0372 -0.0195 0.0326 0.299 Uiso 1 1 calc GR . . . .
H3C H 0.0397 -0.0378 0.0857 0.299 Uiso 1 1 calc GR . . . .
C4 C 0.0259(4) 0.1247(7) 0.0772(3) 0.182(4) Uani 1 1 d . . . . .
H4A H -0.0042 0.1080 0.1037 0.274 Uiso 1 1 calc GR . . . .
H4B H -0.0081 0.1249 0.0504 0.274 Uiso 1 1 calc GR . . . .
H4C H 0.0463 0.1775 0.0823 0.274 Uiso 1 1 calc GR . . . .
C5 C 0.2912(9) -0.0232(8) 0.0606(5) 0.117(5) Uani 0.5 1 d . . . A -1
H5A H 0.2406 -0.0421 0.0494 0.175 Uiso 0.5 1 calc GR . . A -1
H5B H 0.3306 -0.0644 0.0570 0.175 Uiso 0.5 1 calc GR . . A -1
H5C H 0.3070 0.0230 0.0432 0.175 Uiso 0.5 1 calc GR . . A -1
C6 C 0.2836(10) -0.0697(8) 0.1424(5) 0.104(4) Uani 0.5 1 d . . . A -1
H6A H 0.2876 -0.0595 0.1750 0.156 Uiso 0.5 1 calc GR . . A -1
H6B H 0.3286 -0.1010 0.1326 0.156 Uiso 0.5 1 calc GR . . A -1
H6C H 0.2352 -0.0984 0.1362 0.156 Uiso 0.5 1 calc GR . . A -1
C7 C 0.2829(8) 0.0018(10) 0.1187(14) 0.223(17) Uani 0.5 1 d . . . A -1
H7 H 0.3293 0.0337 0.1279 0.268 Uiso 0.5 1 calc R . . A -1

loop_
_atom_site_aniso_label
_atom_site_aniso_U_11
_atom_site_aniso_U_22
_atom_site_aniso_U_33
_atom_site_aniso_U_23
_atom_site_aniso_U_13
_atom_site_aniso_U_12
Sn1 0.06103(19) 0.06103(19) 0.0384(2) -0.00304(12) -0.00304(12) 0.00232(19)
S1 0.0671(7) 0.0920(9) 0.0607(6) -0.0218(6) 0.0200(5) -0.0134(6)
O0AA 0.139(4) 0.125(3) 0.143(4) -0.074(3) 0.004(3) 0.033(3)
F2 0.102(2) 0.168(4) 0.131(3) 0.037(3) 0.011(2) -0.066(3)
N3 0.060(3) 0.060(3) 0.047(2) 0.000 0.014(2) 0.000
F4 0.075(2) 0.139(3) 0.116(3) -0.015(2) 0.0013(18) 0.004(2)
F1 0.111(3) 0.167(4) 0.119(3) -0.041(3) -0.013(2) -0.051(3)
C1 0.082(4) 0.098(4) 0.080(3) -0.007(3) 0.008(3) -0.028(3)
O1 0.087(2) 0.180(4) 0.0464(17) 0.008(2) 0.0103(16) -0.052(3)
C2 0.098(4) 0.138(5) 0.052(3) 0.027(3) -0.020(3) -0.038(4)
C3 0.299(13) 0.179(9) 0.121(6) 0.027(6) -0.117(7) -0.136(9)
C4 0.089(5) 0.305(13) 0.153(7) 0.070(8) -0.032(5) 0.050(7)
C5 0.159(12) 0.079(8) 0.113(10) -0.019(7) 0.081(9) 0.023(8)
C6 0.129(13) 0.093(10) 0.090(9) -0.013(6) -0.010(8) -0.006(8)
C7 0.066(9) 0.064(9) 0.54(5) 0.06(2) 0.00(2) -0.002(7)

loop_
_atom_type_symbol
_atom_type_description
_atom_type_scat_dispersion_real
_atom_type_scat_dispersion_imag
_atom_type_scat_source
C C 0.0033 0.0016 'International Tables Vol C Tables 4.2.6.8 and 6.1.1.4'
H H 0.0000 0.0000 'International Tables Vol C Tables 4.2.6.8 and 6.1.1.4'
F F 0.0171 0.0103 'International Tables Vol C Tables 4.2.6.8 and 6.1.1.4'
N N 0.0061 0.0033 'International Tables Vol C Tables 4.2.6.8 and 6.1.1.4'
O O 0.0106 0.0060 'International Tables Vol C Tables 4.2.6.8 and 6.1.1.4'
S S 0.1246 0.1234 'International Tables Vol C Tables 4.2.6.8 and 6.1.1.4'
Sn Sn -0.6537 1.4246 'International Tables Vol C Tables 4.2.6.8 and 6.1.1.4'

loop_
_exptl_crystal_face_index_h
_exptl_crystal_face_index_k
_exptl_crystal_face_index_l
_exptl_crystal_face_perp_dist
_exptl_oxdiff_crystal_face_indexfrac_h
_exptl_oxdiff_crystal_face_indexfrac_k
_exptl_oxdiff_crystal_face_indexfrac_l
_exptl_oxdiff_crystal_face_x
_exptl_oxdiff_crystal_face_y
_exptl_oxdiff_crystal_face_z
-23 2 12 0.2024 -23.0000 2.0000 12.0000 -0.7308 0.6912 -0.1763
1 5 -40 0.1144 1.0000 5.0000 -40.0001 -0.2836 -0.8613 -0.4319
3 -11 -36 0.1519 3.0000 -11.0000 -35.9999 -0.3440 -0.9112 0.2535
-3 6 39 0.1050 -3.0000 6.0000 39.0000 0.3180 0.9452 -0.0334
-2 0 41 0.1283 -2.0000 -0.0000 41.0001 0.3095 0.9329 0.2283
-4 22 -15 0.2464 -4.0001 22.0001 -15.0003 -0.0531 -0.1166 -1.0077
14 2 32 0.1572 14.0000 2.0000 32.0000 0.8484 0.4592 0.2100
7 21 -13 0.2288 6.9999 21.0001 -13.0003 0.3685 -0.2782 -0.8758
-22 0 -13 0.2004 -22.0000 0.0000 -13.0000 -0.9494 0.1137 -0.2362
-2 -22 14 0.2564 -1.9999 -22.0001 14.0003 -0.1819 0.2033 0.9583
17 2 -29 0.1582 17.0000 2.0000 -29.0001 0.3889 -0.9292 -0.1296
2 -23 -6 0.2357 2.0001 -23.0001 -5.9998 -0.2300 -0.3128 0.9093
2 -14 32 0.2358 2.0001 -14.0001 32.0002 0.2240 0.5751 0.7703

loop_
_geom_angle_atom_site_label_1
_geom_angle_atom_site_label_2
_geom_angle_atom_site_label_3
_geom_angle
_geom_angle_site_symmetry_1
_geom_angle_site_symmetry_3
_geom_angle_publ_flag
O1 Sn1 O1 178.6(2) . 5 ?
C2 Sn1 O1 88.39(17) 5 . ?
C2 Sn1 O1 90.99(16) 5 5 ?
C2 Sn1 O1 88.39(17) . 5 ?
C2 Sn1 O1 90.99(16) . . ?
C2 Sn1 C2 127.2(4) 5 . ?
C7 Sn1 O1 78.5(6) . . ?
C7 Sn1 O1 102.9(6) . 5 ?
C7 Sn1 C2 117.7(11) . . ?
C7 Sn1 C2 113.9(10) . 5 ?
O0AA S1 N3 117.2(3) . . ?
O0AA S1 C1 107.0(3) . . ?
O0AA S1 O1 118.1(3) . . ?
N3 S1 C1 104.97(18) . . ?
O1 S1 N3 107.0(2) . . ?
O1 S1 C1 100.6(2) . . ?
S1 N3 S1 124.1(3) . 8 ?
F2 C1 S1 110.8(4) . . ?
F2 C1 F1 108.8(5) . . ?
F4 C1 S1 111.3(4) . . ?
F4 C1 F2 108.8(5) . . ?
F4 C1 F1 109.0(5) . . ?
F1 C1 S1 108.2(4) . . ?
S1 O1 Sn1 148.9(2) . . ?
C3 C2 Sn1 110.1(4) . . ?
C4 C2 Sn1 111.8(5) . . ?
C4 C2 C3 114.6(7) . . ?
C5 C7 Sn1 106.4(15) . . ?
C6 C7 Sn1 116.4(13) . . ?
C6 C7 C5 105.7(17) . . ?

loop_
_geom_bond_atom_site_label_1
_geom_bond_atom_site_label_2
_geom_bond_distance
_geom_bond_site_symmetry_2
_geom_bond_publ_flag
Sn1 O1 2.346(3) 5 ?
Sn1 O1 2.346(3) . ?
Sn1 C2 2.137(5) . ?
Sn1 C2 2.137(5) 5 ?
Sn1 C7 2.115(15) . ?
S1 O0AA 1.401(4) . ?
S1 N3 1.564(2) . ?
S1 C1 1.835(6) . ?
S1 O1 1.431(4) . ?
F2 C1 1.301(6) . ?
N3 S1 1.564(2) 8 ?
F4 C1 1.301(6) . ?
F1 C1 1.325(6) . ?
C2 C3 1.516(9) . ?
C2 C4 1.506(10) . ?
C5 C7 1.74(4) . ?
C6 C7 1.38(2) . ?
